data_4511183
loop_
_publ_author_name
'Mukherjee, Sudarshana'
'Lan, Yanhua'
'Kostakis, George E.'
'Cl\'erac, Rodolphe'
'Anson, Christopher E.'
'Powell, Annie K.'

_publ_section_title
;
 Influence of Water Ligands on Structural Diversity: From a
 One-Dimensional Linear Coordination Polymer to Three-Dimensional
 Ferrimagnetic Diamondoid Metal&#x2212;Organic Frameworks
;
_journal_issue 1
_journal_name_full 'Crystal Growth &amp; Design'
_journal_page_first 577
_journal_paper_doi 10.1021/cg800879c
_journal_volume 9
_journal_year 2009
_chemical_formula_sum 'C53 H51 Mn3 N4 O14'
_chemical_formula_weight 1132.80
_chemical_name_systematic
; 
 ? 
;
_space_group_IT_number 80
_symmetry_cell_setting tetragonal
_symmetry_space_group_name_Hall 'I 4bw'
_symmetry_space_group_name_H-M 'I 41'
_atom_sites_solution_hydrogens geom
_atom_sites_solution_primary direct
_atom_sites_solution_secondary difmap
_audit_creation_method SHELXL-97
_cell_angle_alpha 90.00
_cell_angle_beta 90.00
_cell_angle_gamma 90.00
_cell_formula_units_Z 4
_cell_length_a 18.9660(7)
_cell_length_b 18.9660(7)
_cell_length_c 13.9262(10)
_cell_measurement_reflns_used 9359
_cell_measurement_temperature 100(2)
_cell_measurement_theta_max 27.99
_cell_measurement_theta_min 2.81
_cell_volume 5009.4(4)
_computing_cell_refinement 'SMART-NT 5.6 (Bruker AXS Inc., 2005)'
_computing_data_collection 'SMART-NT 5.6 (Bruker AXS Inc., 2005)'
_computing_data_reduction 'SAINT+ 6.45 (Bruker AXS Inc., 2003)'
_computing_molecular_graphics 'SHELXTL 6.14 (BrukerAXS Inc., 2003)'
_computing_publication_material 'SHELXTL 6.14 (BrukerAXS Inc., 2003)'
_computing_structure_refinement 'SHELXTL 6.14 (BrukerAXS Inc., 2003)'
_computing_structure_solution 'SHELXTL 6.14 (BrukerAXS Inc., 2003)'
_diffrn_ambient_temperature 100(2)
_diffrn_detector_area_resol_mean 8.333
_diffrn_measured_fraction_theta_full 0.997
_diffrn_measured_fraction_theta_max 0.996
_diffrn_measurement_device_type 'Bruker SMART Apex'
_diffrn_measurement_method 'CCD area detector'
_diffrn_radiation_monochromator graphite
_diffrn_radiation_source 'rotating anode'
_diffrn_radiation_type MoK\a
_diffrn_radiation_wavelength 0.71073
_diffrn_reflns_av_R_equivalents 0.0303
_diffrn_reflns_av_sigmaI/netI 0.0307
_diffrn_reflns_limit_h_max 16
_diffrn_reflns_limit_h_min -23
_diffrn_reflns_limit_k_max 23
_diffrn_reflns_limit_k_min -23
_diffrn_reflns_limit_l_max 16
_diffrn_reflns_limit_l_min -16
_diffrn_reflns_number 13860
_diffrn_reflns_theta_full 25.00
_diffrn_reflns_theta_max 25.64
_diffrn_reflns_theta_min 1.52
_exptl_absorpt_coefficient_mu 0.817
_exptl_absorpt_correction_T_max 0.9155
_exptl_absorpt_correction_T_min 0.8218
_exptl_absorpt_correction_type multi-scan
_exptl_absorpt_process_details 'SADABS (Bruker AXS Inc., 2005)'
_exptl_crystal_colour black
_exptl_crystal_density_diffrn 1.502
_exptl_crystal_density_method 'not measured'
_exptl_crystal_description block
_exptl_crystal_F_000 2336
_exptl_crystal_size_max 0.25
_exptl_crystal_size_mid 0.18
_exptl_crystal_size_min 0.11
_refine_diff_density_max 2.411
_refine_diff_density_min -0.460
_refine_diff_density_rms 0.098
_refine_ls_abs_structure_details 'Flack H D (1983), Acta Cryst. A39, 876-881'
_refine_ls_abs_structure_Flack 0.31(3)
_refine_ls_extinction_method none
_refine_ls_goodness_of_fit_ref 1.037
_refine_ls_hydrogen_treatment mixed
_refine_ls_matrix_type full
_refine_ls_number_parameters 348
_refine_ls_number_reflns 4687
_refine_ls_number_restraints 2
_refine_ls_restrained_S_all 1.037
_refine_ls_R_factor_all 0.0611
_refine_ls_R_factor_gt 0.0582
_refine_ls_shift/su_max 0.001
_refine_ls_shift/su_mean 0.000
_refine_ls_structure_factor_coef Fsqd
_refine_ls_weighting_details 'calc w=1/[\s^2^(Fo^2^)+(0.0737P)^2^+17.4900P] where P=(Fo^2^+2Fc^2^)/3'
_refine_ls_weighting_scheme calc
_refine_ls_wR_factor_gt 0.1403
_refine_ls_wR_factor_ref 0.1424
_reflns_number_gt 4452
_reflns_number_total 4687
_reflns_threshold_expression >2sigma(I)
_cod_data_source_file cg800879c_si_001.cif
_cod_data_source_block msa262
_cod_database_code 4511183

loop_
_symmetry_equiv_pos_as_xyz
'x, y, z'
'-x+1/2, -y+1/2, z+1/2'
'-y, x+1/2, z+1/4'
'y+1/2, -x, z+3/4'
'x+1/2, y+1/2, z+1/2'
'-x+1, -y+1, z+1'
'-y+1/2, x+1, z+3/4'
'y+1, -x+1/2, z+5/4'

loop_
_atom_site_label
_atom_site_type_symbol
_atom_site_fract_x
_atom_site_fract_y
_atom_site_fract_z
_atom_site_U_iso_or_equiv
_atom_site_adp_type
_atom_site_occupancy
_atom_site_symmetry_multiplicity
_atom_site_calc_flag
_atom_site_refinement_flags
_atom_site_disorder_assembly
_atom_site_disorder_group
Mn1 Mn 0.50144(4) 0.24147(4) 0.33684(6) 0.03191(19) Uani 1 1 d . . .
Mn2 Mn 0.5000 0.5000 0.18168(8) 0.0378(3) Uani 1 2 d S . .
O1 O 0.47212(19) 0.18628(18) 0.2306(2) 0.0364(8) Uani 1 1 d . . .
C1 C 0.4653(2) 0.2071(3) 0.1402(3) 0.0303(10) Uani 1 1 d . . .
C2 C 0.4694(2) 0.2777(3) 0.1089(3) 0.0330(11) Uani 1 1 d . A .
C3 C 0.4576(3) 0.2920(3) 0.0120(4) 0.0434(13) Uani 1 1 d . . .
H3A H 0.4589 0.3396 -0.0091 0.052 Uiso 1 1 calc R . .
C4 C 0.4442(3) 0.2400(3) -0.0541(4) 0.0466(14) Uani 1 1 d . . .
H4A H 0.4371 0.2517 -0.1198 0.056 Uiso 1 1 calc R . .
C5 C 0.4412(3) 0.1702(3) -0.0244(4) 0.0459(13) Uani 1 1 d . . .
C6 C 0.4513(3) 0.1549(3) 0.0716(4) 0.0416(12) Uani 1 1 d . . .
H6A H 0.4487 0.1072 0.0919 0.050 Uiso 1 1 calc R . .
C7 C 0.4848(2) 0.3375(3) 0.1751(4) 0.0342(10) Uani 1 1 d . . .
O2 O 0.49811(18) 0.32781(17) 0.2627(3) 0.0368(8) Uani 1 1 d . A .
O3 O 0.4845(3) 0.3983(2) 0.1396(3) 0.0611(12) Uani 1 1 d . A .
C8 C 0.4264(4) 0.1120(4) -0.0971(5) 0.069(2) Uani 1 1 d . . .
H8A H 0.4261 0.0663 -0.0644 0.104 Uiso 1 1 calc R . .
H8B H 0.4632 0.1122 -0.1465 0.104 Uiso 1 1 calc R . .
H8C H 0.3804 0.1202 -0.1272 0.104 Uiso 1 1 calc R . .
O4 O 0.53011(18) 0.29450(18) 0.4426(3) 0.0382(8) Uani 1 1 d . . .
C9 C 0.5351(2) 0.2740(3) 0.5338(4) 0.0345(11) Uani 1 1 d . . .
C10 C 0.5297(2) 0.2037(3) 0.5654(4) 0.0353(11) Uani 1 1 d . . .
C11 C 0.5401(2) 0.1890(3) 0.6643(4) 0.0384(11) Uani 1 1 d . . .
H11A H 0.5379 0.1415 0.6855 0.046 Uiso 1 1 calc R . .
C12 C 0.5531(3) 0.2403(3) 0.7293(4) 0.0470(14) Uani 1 1 d . . .
H12A H 0.5598 0.2285 0.7950 0.056 Uiso 1 1 calc R . .
C13 C 0.5564(3) 0.3106(3) 0.6999(4) 0.0457(14) Uani 1 1 d . . .
C14 C 0.5486(3) 0.3271(3) 0.6030(4) 0.0426(13) Uani 1 1 d . . .
H14A H 0.5523 0.3748 0.5829 0.051 Uiso 1 1 calc R . .
C15 C 0.5149(2) 0.1438(3) 0.5004(4) 0.0347(11) Uani 1 1 d . . .
O5 O 0.50550(18) 0.15413(17) 0.4101(3) 0.0353(8) Uani 1 1 d . . .
O6 O 0.5131(2) 0.08233(19) 0.5330(3) 0.0438(9) Uani 1 1 d . . .
C16 C 0.5693(4) 0.3690(4) 0.7719(5) 0.0660(19) Uani 1 1 d . . .
H16A H 0.5699 0.4145 0.7386 0.099 Uiso 1 1 calc R . .
H16B H 0.6148 0.3614 0.8036 0.099 Uiso 1 1 calc R . .
H16C H 0.5316 0.3689 0.8200 0.099 Uiso 1 1 calc R . .
N1 N 0.6167(2) 0.2277(2) 0.2902(3) 0.0352(9) Uani 1 1 d . . .
C17 C 0.6467(3) 0.1645(3) 0.2772(4) 0.0380(11) Uani 1 1 d . . .
H17A H 0.6189 0.1237 0.2884 0.046 Uiso 1 1 calc R . .
C18 C 0.7153(3) 0.1554(3) 0.2485(4) 0.0406(12) Uani 1 1 d . . .
H18A H 0.7345 0.1095 0.2411 0.049 Uiso 1 1 calc R . .
C19 C 0.7562(3) 0.2149(3) 0.2305(4) 0.0406(12) Uani 1 1 d . . .
H19A H 0.8034 0.2106 0.2084 0.049 Uiso 1 1 calc R . .
C20 C 0.7264(3) 0.2807(3) 0.2457(4) 0.0364(11) Uani 1 1 d . . .
H20A H 0.7533 0.3224 0.2360 0.044 Uiso 1 1 calc R . .
C21 C 0.6571(3) 0.2847(3) 0.2751(4) 0.0339(10) Uani 1 1 d . . .
H21A H 0.6371 0.3300 0.2852 0.041 Uiso 1 1 calc R . .
N2 N 0.3869(2) 0.2622(2) 0.3822(3) 0.0334(9) Uani 1 1 d . . .
C22 C 0.3413(3) 0.2087(2) 0.3954(3) 0.0335(10) Uani 1 1 d . . .
H22A H 0.3574 0.1619 0.3847 0.040 Uiso 1 1 calc R . .
C23 C 0.2720(3) 0.2188(2) 0.4240(3) 0.0336(11) Uani 1 1 d . . .
H23A H 0.2416 0.1796 0.4336 0.040 Uiso 1 1 calc R . .
C24 C 0.2482(3) 0.2857(3) 0.4380(4) 0.0394(11) Uani 1 1 d . . .
H24A H 0.2008 0.2939 0.4568 0.047 Uiso 1 1 calc R . .
C25 C 0.2942(3) 0.3419(3) 0.4245(4) 0.0383(11) Uani 1 1 d . . .
H25A H 0.2791 0.3890 0.4347 0.046 Uiso 1 1 calc R . .
C26 C 0.3622(3) 0.3273(3) 0.3959(4) 0.0387(12) Uani 1 1 d . . .
H26A H 0.3933 0.3658 0.3853 0.046 Uiso 1 1 calc R . .
O7 O 0.4567(3) 0.5120(4) 0.0301(5) 0.0377(16) Uani 0.50 1 d PD A -1
H7 H 0.411(2) 0.491(3) 0.009(4) 0.045 Uiso 1 1 d D B -1
C27 C 0.5000 0.5000 -0.0416(5) 0.058(3) Uani 1 2 d S . .
H27A H 0.5268 0.4568 -0.0290 0.087 Uiso 0.50 1 calc PR A .
H27B H 0.5326 0.5398 -0.0482 0.087 Uiso 0.50 1 calc PR . .
H27C H 0.4729 0.4945 -0.1011 0.087 Uiso 0.50 1 calc PR . .
O21 O 0.4988(5) 0.4506(6) 0.4612(7) 0.077(3) Uani 0.50 1 d P . .

loop_
_atom_site_aniso_label
_atom_site_aniso_U_11
_atom_site_aniso_U_22
_atom_site_aniso_U_33
_atom_site_aniso_U_23
_atom_site_aniso_U_13
_atom_site_aniso_U_12
Mn1 0.0354(4) 0.0333(4) 0.0270(3) -0.0043(3) -0.0015(3) -0.0061(3)
Mn2 0.0399(6) 0.0337(6) 0.0398(6) 0.000 0.000 0.0053(5)
O1 0.046(2) 0.0310(18) 0.0322(18) -0.0072(14) -0.0058(15) -0.0056(15)
C1 0.020(2) 0.047(3) 0.024(2) -0.007(2) -0.0005(17) -0.0044(19)
C2 0.018(2) 0.054(3) 0.027(3) -0.008(2) 0.0000(17) 0.0044(19)
C3 0.030(3) 0.055(3) 0.045(3) 0.001(3) 0.002(2) -0.001(2)
C4 0.037(3) 0.076(4) 0.027(3) -0.005(3) -0.008(2) -0.004(3)
C5 0.039(3) 0.061(4) 0.037(3) -0.018(3) -0.003(2) -0.001(3)
C6 0.040(3) 0.044(3) 0.041(3) -0.009(2) -0.002(2) 0.003(2)
C7 0.022(2) 0.042(3) 0.038(3) -0.002(2) 0.000(2) 0.0007(18)
O2 0.043(2) 0.0290(17) 0.039(2) -0.0025(14) 0.0009(16) -0.0020(14)
O3 0.086(3) 0.044(2) 0.053(3) 0.0033(19) -0.025(2) 0.007(2)
C8 0.091(5) 0.076(5) 0.040(3) -0.018(3) -0.018(3) 0.002(4)
O4 0.0411(19) 0.0392(19) 0.0342(18) -0.0129(16) -0.0006(15) -0.0098(15)
C9 0.023(2) 0.050(3) 0.031(3) -0.013(2) -0.0003(19) 0.003(2)
C10 0.017(2) 0.049(3) 0.040(3) -0.010(2) -0.0001(18) 0.0014(19)
C11 0.028(2) 0.057(3) 0.029(3) -0.003(2) -0.0009(19) 0.003(2)
C12 0.044(3) 0.063(4) 0.033(3) -0.008(3) -0.003(2) 0.008(3)
C13 0.035(3) 0.064(4) 0.038(3) -0.027(3) -0.009(2) 0.011(2)
C14 0.032(3) 0.045(3) 0.050(3) -0.015(2) -0.002(2) 0.005(2)
C15 0.021(2) 0.047(3) 0.036(3) -0.001(2) -0.0052(18) -0.0005(19)
O5 0.0392(18) 0.0336(17) 0.0331(18) -0.0012(14) -0.0033(14) -0.0044(14)
O6 0.057(2) 0.038(2) 0.0369(19) 0.0044(16) -0.0092(17) -0.0042(17)
C16 0.075(4) 0.074(4) 0.048(4) -0.035(3) -0.017(3) 0.020(4)
N1 0.038(2) 0.034(2) 0.034(2) -0.0045(17) -0.0022(18) -0.0083(17)
C17 0.048(3) 0.033(2) 0.033(3) -0.005(2) 0.003(2) -0.014(2)
C18 0.052(3) 0.032(3) 0.038(3) -0.003(2) 0.005(2) -0.002(2)
C19 0.033(3) 0.048(3) 0.040(3) -0.004(2) 0.009(2) -0.002(2)
C20 0.038(3) 0.030(2) 0.041(3) 0.005(2) -0.001(2) -0.009(2)
C21 0.040(3) 0.033(2) 0.030(2) 0.0028(19) -0.007(2) -0.003(2)
N2 0.043(2) 0.029(2) 0.028(2) -0.0024(16) -0.0009(18) -0.0034(17)
C22 0.039(3) 0.027(2) 0.034(3) -0.0037(19) -0.002(2) -0.0008(19)
C23 0.045(3) 0.031(2) 0.025(2) 0.0035(19) -0.004(2) -0.011(2)
C24 0.042(3) 0.046(3) 0.030(2) 0.006(2) 0.004(2) 0.001(2)
C25 0.053(3) 0.032(2) 0.031(3) -0.005(2) 0.006(2) 0.000(2)
C26 0.048(3) 0.032(2) 0.036(3) 0.000(2) 0.003(2) -0.011(2)
O7 0.029(4) 0.054(4) 0.030(4) 0.009(3) 0.000(3) 0.004(3)
C27 0.104(8) 0.042(5) 0.027(4) 0.000 0.000 -0.011(5)
O21 0.065(6) 0.109(8) 0.056(6) 0.010(5) -0.008(5) -0.012(6)

loop_
_atom_type_symbol
_atom_type_description
_atom_type_scat_dispersion_real
_atom_type_scat_dispersion_imag
_atom_type_scat_source
C C 0.0033 0.0016 'International Tables Vol C Tables 4.2.6.8 and 6.1.1.4'
H H 0.0000 0.0000 'International Tables Vol C Tables 4.2.6.8 and 6.1.1.4'
N N 0.0061 0.0033 'International Tables Vol C Tables 4.2.6.8 and 6.1.1.4'
O O 0.0106 0.0060 'International Tables Vol C Tables 4.2.6.8 and 6.1.1.4'
Mn Mn 0.3368 0.7283 'International Tables Vol C Tables 4.2.6.8 and 6.1.1.4'

loop_
_geom_angle_atom_site_label_1
_geom_angle_atom_site_label_2
_geom_angle_atom_site_label_3
_geom_angle
_geom_angle_site_symmetry_1
_geom_angle_site_symmetry_3
O4 Mn1 O1 179.08(17) . .
O4 Mn1 O2 88.54(16) . .
O1 Mn1 O2 92.36(16) . .
O4 Mn1 O5 91.92(16) . .
O1 Mn1 O5 87.17(15) . .
O2 Mn1 O5 179.27(17) . .
O4 Mn1 N1 90.41(15) . .
O1 Mn1 N1 89.75(15) . .
O2 Mn1 N1 88.64(15) . .
O5 Mn1 N1 90.79(15) . .
O4 Mn1 N2 88.07(15) . .
O1 Mn1 N2 91.82(15) . .
O2 Mn1 N2 88.33(15) . .
O5 Mn1 N2 92.24(14) . .
N1 Mn1 N2 176.65(15) . .
O3 Mn2 O3 146.5(3) . 6_554
O3 Mn2 O6 101.33(19) . 7_544
O3 Mn2 O6 100.79(17) 6_554 7_544
O3 Mn2 O6 100.79(17) . 4_564
O3 Mn2 O6 101.32(19) 6_554 4_564
O6 Mn2 O6 96.5(2) 7_544 4_564
O3 Mn2 O7 77.0(2) . .
O3 Mn2 O7 72.0(2) 6_554 .
O6 Mn2 O7 109.9(2) 7_544 .
O6 Mn2 O7 153.52(19) 4_564 .
O3 Mn2 O7 72.0(2) . 6_554
O3 Mn2 O7 77.0(2) 6_554 6_554
O6 Mn2 O7 153.52(19) 7_544 6_554
O6 Mn2 O7 109.9(2) 4_564 6_554
O7 Mn2 O7 44.0(3) . 6_554
C1 O1 Mn1 127.3(3) . .
O1 C1 C6 117.1(5) . .
O1 C1 C2 124.8(4) . .
C6 C1 C2 118.0(4) . .
C3 C2 C1 118.4(5) . .
C3 C2 C7 118.8(5) . .
C1 C2 C7 122.8(4) . .
C4 C3 C2 122.7(6) . .
C4 C3 H3A 118.7 . .
C2 C3 H3A 118.7 . .
C3 C4 C5 119.5(5) . .
C3 C4 H4A 120.3 . .
C5 C4 H4A 120.3 . .
C6 C5 C4 118.8(5) . .
C6 C5 C8 121.1(6) . .
C4 C5 C8 120.0(5) . .
C5 C6 C1 122.6(5) . .
C5 C6 H6A 118.7 . .
C1 C6 H6A 118.7 . .
O3 C7 O2 121.2(5) . .
O3 C7 C2 117.0(5) . .
O2 C7 C2 121.8(4) . .
C7 O2 Mn1 130.3(3) . .
C7 O3 Mn2 139.1(4) . .
C5 C8 H8A 109.5 . .
C5 C8 H8B 109.5 . .
H8A C8 H8B 109.5 . .
C5 C8 H8C 109.5 . .
H8A C8 H8C 109.5 . .
H8B C8 H8C 109.5 . .
C9 O4 Mn1 128.1(3) . .
O4 C9 C10 124.7(4) . .
O4 C9 C14 117.0(5) . .
C10 C9 C14 118.3(5) . .
C9 C10 C11 118.6(5) . .
C9 C10 C15 123.4(5) . .
C11 C10 C15 118.0(5) . .
C12 C11 C10 122.3(5) . .
C12 C11 H11A 118.8 . .
C10 C11 H11A 118.8 . .
C11 C12 C13 119.9(5) . .
C11 C12 H12A 120.0 . .
C13 C12 H12A 120.0 . .
C14 C13 C12 119.5(5) . .
C14 C13 C16 119.7(6) . .
C12 C13 C16 120.8(5) . .
C13 C14 C9 121.3(5) . .
C13 C14 H14A 119.4 . .
C9 C14 H14A 119.4 . .
O6 C15 O5 119.6(5) . .
O6 C15 C10 119.9(5) . .
O5 C15 C10 120.5(5) . .
C15 O5 Mn1 130.4(3) . .
C15 O6 Mn2 116.6(3) . 3_645
C13 C16 H16A 109.5 . .
C13 C16 H16B 109.5 . .
H16A C16 H16B 109.5 . .
C13 C16 H16C 109.5 . .
H16A C16 H16C 109.5 . .
H16B C16 H16C 109.5 . .
C17 N1 C21 117.2(4) . .
C17 N1 Mn1 123.0(3) . .
C21 N1 Mn1 119.8(3) . .
N1 C17 C18 123.7(5) . .
N1 C17 H17A 118.2 . .
C18 C17 H17A 118.2 . .
C17 C18 C19 118.6(5) . .
C17 C18 H18A 120.7 . .
C19 C18 H18A 120.7 . .
C20 C19 C18 118.4(5) . .
C20 C19 H19A 120.8 . .
C18 C19 H19A 120.8 . .
C21 C20 C19 119.0(5) . .
C21 C20 H20A 120.5 . .
C19 C20 H20A 120.5 . .
N1 C21 C20 123.1(5) . .
N1 C21 H21A 118.4 . .
C20 C21 H21A 118.4 . .
C26 N2 C22 116.9(4) . .
C26 N2 Mn1 122.0(3) . .
C22 N2 Mn1 121.1(3) . .
N2 C22 C23 123.0(4) . .
N2 C22 H22A 118.5 . .
C23 C22 H22A 118.5 . .
C24 C23 C22 118.9(4) . .
C24 C23 H23A 120.5 . .
C22 C23 H23A 120.5 . .
C23 C24 C25 119.2(5) . .
C23 C24 H24A 120.4 . .
C25 C24 H24A 120.4 . .
C26 C25 C24 118.2(5) . .
C26 C25 H25A 120.9 . .
C24 C25 H25A 120.9 . .
N2 C26 C25 123.8(4) . .
N2 C26 H26A 118.1 . .
C25 C26 H26A 118.1 . .
C27 O7 Mn2 117.5(4) . .
C27 O7 H7 104(4) . .
Mn2 O7 H7 123(4) . .
O7 C27 O7 81.0(7) . 6_554
O7 C27 H27A 109.5 . .
O7 C27 H27A 52.7 6_554 .
O7 C27 H27B 109.5 . .
O7 C27 H27B 79.0 6_554 .
H27A C27 H27B 109.5 . .
O7 C27 H27C 109.5 . .
O7 C27 H27C 162.2 6_554 .
H27A C27 H27C 109.5 . .
H27B C27 H27C 109.5 . .

loop_
_geom_bond_atom_site_label_1
_geom_bond_atom_site_label_2
_geom_bond_distance
_geom_bond_site_symmetry_2
Mn1 O4 1.864(3) .
Mn1 O1 1.896(3) .
Mn1 O2 1.937(3) .
Mn1 O5 1.947(3) .
Mn1 N1 2.295(4) .
Mn1 N2 2.296(4) .
Mn2 O3 2.037(4) .
Mn2 O3 2.037(4) 6_554
Mn2 O6 2.119(4) 7_544
Mn2 O6 2.119(4) 4_564
Mn2 O7 2.277(7) .
Mn2 O7 2.277(7) 6_554
O1 C1 1.326(6) .
C1 C6 1.401(7) .
C1 C2 1.410(7) .
C2 C3 1.394(8) .
C2 C7 1.492(7) .
C3 C4 1.372(8) .
C3 H3A 0.9500 .
C4 C5 1.389(9) .
C4 H4A 0.9500 .
C5 C6 1.381(8) .
C5 C8 1.524(8) .
C6 H6A 0.9500 .
C7 O3 1.255(7) .
C7 O2 1.259(6) .
C8 H8A 0.9800 .
C8 H8B 0.9800 .
C8 H8C 0.9800 .
O4 C9 1.332(7) .
C9 C10 1.408(7) .
C9 C14 1.416(7) .
C10 C11 1.419(7) .
C10 C15 1.479(7) .
C11 C12 1.351(8) .
C11 H11A 0.9500 .
C12 C13 1.397(9) .
C12 H12A 0.9500 .
C13 C14 1.394(9) .
C13 C16 1.513(7) .
C14 H14A 0.9500 .
C15 O6 1.252(6) .
C15 O5 1.285(6) .
O6 Mn2 2.119(4) 3_645
C16 H16A 0.9800 .
C16 H16B 0.9800 .
C16 H16C 0.9800 .
N1 C17 1.339(7) .
N1 C21 1.343(6) .
C17 C18 1.372(7) .
C17 H17A 0.9500 .
C18 C19 1.392(7) .
C18 H18A 0.9500 .
C19 C20 1.386(7) .
C19 H19A 0.9500 .
C20 C21 1.378(7) .
C20 H20A 0.9500 .
C21 H21A 0.9500 .
N2 C26 1.333(6) .
N2 C22 1.346(6) .
C22 C23 1.387(7) .
C22 H22A 0.9500 .
C23 C24 1.362(7) .
C23 H23A 0.9500 .
C24 C25 1.388(7) .
C24 H24A 0.9500 .
C25 C26 1.378(7) .
C25 H25A 0.9500 .
C26 H26A 0.9500 .
O7 C27 1.313(9) .
O7 H7 0.99(3) .
C27 O7 1.313(9) 6_554
C27 H27A 0.9800 .
C27 H27B 0.9800 .
C27 H27C 0.9800 .

loop_
_geom_hbond_atom_site_label_D
_geom_hbond_atom_site_label_H
_geom_hbond_atom_site_label_A
_geom_hbond_distance_DH
_geom_hbond_distance_HA
_geom_hbond_distance_DA
_geom_hbond_angle_DHA
_geom_hbond_site_symmetry_A
O7 H7 O1 0.99(3) 1.93(4) 2.898(8) 165(5) 7_544
